data_7717743
loop_
_publ_author_name
'Proges, Charlotte'
'Lindenau, Kevin'
'Rothe, Julia'
'Spannenberg, Anke'
'Baumann, Wolfgang'
'Rei&#xdf;, Fabian'
'Schulz, Axel'
'Beweries, Torsten'

_publ_section_title
;
 A zirconocene triazenido hydride complex activates CO<sub>2</sub>.
;
_journal_name_full 'Dalton transactions (Cambridge, England : 2003)'
_journal_paper_doi 10.1039/d4dt03155e
_journal_year 2024
_chemical_formula_sum 'C49.5 H51 N6 Zr2'
_chemical_formula_weight 912.40
_space_group_crystal_system monoclinic
_space_group_IT_number 14
_space_group_name_Hall '-P 2yn'
_space_group_name_H-M_alt 'P 1 21/n 1'
_atom_sites_solution_hydrogens mixed
_audit_creation_method SHELXL-2018/3
_audit_update_record
;
2024-03-22 deposited with the CCDC.	2024-12-12 downloaded from the CCDC.
;
_cell_angle_alpha 90
_cell_angle_beta 99.3567(11)
_cell_angle_gamma 90
_cell_formula_units_Z 4
_cell_length_a 18.1865(10)
_cell_length_b 11.1064(6)
_cell_length_c 21.3125(12)
_cell_measurement_reflns_used 9944
_cell_measurement_temperature 110(2)
_cell_measurement_theta_max 30.32
_cell_measurement_theta_min 2.27
_cell_volume 4247.6(4)
_computing_cell_refinement 'SAINT (Bruker, 2013)'
_computing_data_collection 'APEX2 (Bruker, 2014)'
_computing_data_reduction SAINT
_computing_structure_refinement 'SHELXL-2018/3 (Sheldrick, 2015)'
_computing_structure_solution 'SHELXS-97 (Sheldrick, 2008)'
_diffrn_ambient_temperature 110(2)
_diffrn_detector_area_resol_mean 8.3333
_diffrn_measured_fraction_theta_full 1.000
_diffrn_measured_fraction_theta_max 1.000
_diffrn_measurement_device_type 'Bruker APEX-II CCD'
_diffrn_measurement_method '\f and \w scans'
_diffrn_radiation_type MoK\a
_diffrn_radiation_wavelength 0.71073
_diffrn_reflns_av_R_equivalents 0.0361
_diffrn_reflns_av_unetI/netI 0.0279
_diffrn_reflns_Laue_measured_fraction_full 1.000
_diffrn_reflns_Laue_measured_fraction_max 1.000
_diffrn_reflns_limit_h_max 24
_diffrn_reflns_limit_h_min -23
_diffrn_reflns_limit_k_max 14
_diffrn_reflns_limit_k_min -13
_diffrn_reflns_limit_l_max 28
_diffrn_reflns_limit_l_min -28
_diffrn_reflns_number 54414
_diffrn_reflns_point_group_measured_fraction_full 1.000
_diffrn_reflns_point_group_measured_fraction_max 1.000
_diffrn_reflns_theta_full 25.242
_diffrn_reflns_theta_max 27.999
_diffrn_reflns_theta_min 1.607
_diffrn_source 'fine-focus sealed tube'
_exptl_absorpt_coefficient_mu 0.533
_exptl_absorpt_correction_T_max 0.95
_exptl_absorpt_correction_T_min 0.82
_exptl_absorpt_correction_type multi-scan
_exptl_absorpt_process_details 'SADABS (Bruker, 2014)'
_exptl_crystal_colour orange
_exptl_crystal_density_diffrn 1.427
_exptl_crystal_description block
_exptl_crystal_F_000 1880
_exptl_crystal_size_max 0.40
_exptl_crystal_size_mid 0.14
_exptl_crystal_size_min 0.10
_refine_diff_density_max 3.077
_refine_diff_density_min -1.439
_refine_diff_density_rms 0.084
_refine_ls_extinction_method none
_refine_ls_goodness_of_fit_ref 1.028
_refine_ls_hydrogen_treatment mixed
_refine_ls_matrix_type full
_refine_ls_number_parameters 549
_refine_ls_number_reflns 10249
_refine_ls_number_restraints 7
_refine_ls_restrained_S_all 1.028
_refine_ls_R_factor_all 0.0517
_refine_ls_R_factor_gt 0.0421
_refine_ls_shift/su_max 0.000
_refine_ls_shift/su_mean 0.000
_refine_ls_structure_factor_coef Fsqd
_refine_ls_weighting_details 'w=1/[\s^2^(Fo^2^)+(0.0406P)^2^+8.7144P] where P=(Fo^2^+2Fc^2^)/3'
_refine_ls_weighting_scheme calc
_refine_ls_wR_factor_gt 0.0966
_refine_ls_wR_factor_ref 0.1027
_reflns_Friedel_coverage 0.000
_reflns_number_gt 8770
_reflns_number_total 10249
_reflns_threshold_expression 'I > 2\s(I)'
_cod_data_source_file d4dt03155e2.cif
_cod_data_source_block AX2528
_cod_original_sg_symbol_H-M 'P 21/n'
_cod_original_formula_sum 'C49.50 H51 N6 Zr2'
_cod_database_code 7717743
_shelx_shelxl_version_number 2018/3
_shelx_space_group_comment
;
The symmetry employed for this shelxl refinement is uniquely defined
by the following loop, which should always be used as a source of
symmetry information in preference to the above space-group names.
They are only intended as comments.
;

loop_
_space_group_symop_operation_xyz
'x, y, z'
'-x+1/2, y+1/2, -z+1/2'
'-x, -y, -z'
'x-1/2, -y-1/2, z-1/2'

loop_
_atom_site_label
_atom_site_type_symbol
_atom_site_fract_x
_atom_site_fract_y
_atom_site_fract_z
_atom_site_U_iso_or_equiv
_atom_site_adp_type
_atom_site_occupancy
_atom_site_site_symmetry_order
_atom_site_calc_flag
_atom_site_refinement_flags_posn
_atom_site_refinement_flags_adp
_atom_site_refinement_flags_occupancy
_atom_site_disorder_assembly
_atom_site_disorder_group
C1 C 0.58997(13) -0.0440(2) 0.13063(12) 0.0189(5) Uani 1 1 d . . . . .
C2 C 0.57995(14) -0.0402(2) 0.06413(12) 0.0227(5) Uani 1 1 d . . . . .
H2B H 0.592843 0.030576 0.043383 0.027 Uiso 1 1 calc R U . . .
C3 C 0.55138(15) -0.1389(3) 0.02817(13) 0.0270(6) Uani 1 1 d . . . . .
H3 H 0.544748 -0.135240 -0.016930 0.032 Uiso 1 1 calc R U . . .
C4 C 0.53249(16) -0.2428(3) 0.05801(14) 0.0290(6) Uani 1 1 d . . . . .
H4 H 0.513937 -0.310912 0.033464 0.035 Uiso 1 1 calc R U . . .
C5 C 0.54084(16) -0.2468(3) 0.12403(13) 0.0275(6) Uani 1 1 d . . . . .
H5 H 0.527004 -0.317480 0.144350 0.033 Uiso 1 1 calc R U . . .
C6 C 0.56912(14) -0.1488(2) 0.16056(12) 0.0223(5) Uani 1 1 d . . . . .
H6 H 0.574413 -0.152401 0.205609 0.027 Uiso 1 1 calc R U . . .
C7 C 0.68414(14) 0.1613(2) 0.31455(12) 0.0201(5) Uani 1 1 d . . . . .
C8 C 0.64345(15) 0.1028(2) 0.35561(12) 0.0241(5) Uani 1 1 d . . . . .
H8 H 0.604179 0.049465 0.339170 0.029 Uiso 1 1 calc R U . . .
C9 C 0.66069(17) 0.1231(3) 0.42086(13) 0.0291(6) Uani 1 1 d . . . . .
H9 H 0.633481 0.082278 0.448863 0.035 Uiso 1 1 calc R U . . .
C10 C 0.71714(17) 0.2021(3) 0.44540(13) 0.0311(6) Uani 1 1 d . . . . .
H10 H 0.728750 0.215166 0.489967 0.037 Uiso 1 1 calc R U . . .
C11 C 0.75639(16) 0.2619(3) 0.40449(14) 0.0306(6) Uani 1 1 d . . . . .
H11 H 0.794970 0.316270 0.421179 0.037 Uiso 1 1 calc R U . . .
C12 C 0.74006(15) 0.2433(3) 0.33937(13) 0.0258(5) Uani 1 1 d . . . . .
H12 H 0.766698 0.285931 0.311614 0.031 Uiso 1 1 calc R U . . .
C13 C 0.81476(15) 0.1792(3) 0.19128(15) 0.0308(6) Uani 1 1 d . . . . .
H13 H 0.828620 0.154153 0.234186 0.037 Uiso 1 1 calc R U . . .
C14 C 0.81690(15) 0.2980(3) 0.16857(13) 0.0262(6) Uani 1 1 d . . . . .
H14 H 0.832371 0.367170 0.193459 0.031 Uiso 1 1 calc R U . . .
C15 C 0.79188(15) 0.2961(3) 0.10192(13) 0.0262(6) Uani 1 1 d . . . . .
H15 H 0.787343 0.363899 0.074396 0.031 Uiso 1 1 calc R U . . .
C16 C 0.77496(18) 0.1762(3) 0.08379(15) 0.0355(7) Uani 1 1 d . . . . .
H16 H 0.757574 0.148560 0.041804 0.043 Uiso 1 1 calc R U . . .
C17 C 0.78841(17) 0.1040(3) 0.13911(17) 0.0363(7) Uani 1 1 d . . . . .
H17 H 0.780993 0.019468 0.140859 0.044 Uiso 1 1 calc R U . . .
C18 C 0.66858(17) 0.4468(3) 0.19406(16) 0.0345(7) Uani 1 1 d . . . . .
H18 H 0.710673 0.480180 0.220579 0.041 Uiso 1 1 calc R U . . .
C19 C 0.61075(17) 0.3795(3) 0.21452(15) 0.0323(6) Uani 1 1 d . . . . .
H19 H 0.606405 0.361390 0.257324 0.039 Uiso 1 1 calc R U . . .
C20 C 0.56154(16) 0.3449(3) 0.16081(15) 0.0299(6) Uani 1 1 d . . . . .
H20 H 0.518153 0.297097 0.160565 0.036 Uiso 1 1 calc R U . . .
C21 C 0.58683(17) 0.3926(3) 0.10627(15) 0.0328(6) Uani 1 1 d . . . . .
H21 H 0.563150 0.383395 0.063412 0.039 Uiso 1 1 calc R U . . .
C22 C 0.65238(18) 0.4553(3) 0.12686(16) 0.0352(7) Uani 1 1 d . . . . .
H22 H 0.681371 0.496746 0.100466 0.042 Uiso 1 1 calc R U . . .
C23 C 0.30580(14) 0.3816(2) 0.10203(11) 0.0185(5) Uani 1 1 d . . . . .
C24 C 0.25631(15) 0.4799(2) 0.09349(12) 0.0225(5) Uani 1 1 d . . . . .
H24 H 0.209134 0.474343 0.106977 0.027 Uiso 1 1 calc R U . . .
C25 C 0.27658(17) 0.5849(2) 0.06530(13) 0.0278(6) Uani 1 1 d . . . . .
H25 H 0.243144 0.651197 0.059862 0.033 Uiso 1 1 calc R U . . .
C26 C 0.34545(17) 0.5942(3) 0.04488(15) 0.0319(6) Uani 1 1 d . . . . .
H26 H 0.359462 0.666666 0.026303 0.038 Uiso 1 1 calc R U . . .
C27 C 0.39290(16) 0.4964(3) 0.05207(15) 0.0316(6) Uani 1 1 d . . . . .
H27 H 0.439556 0.501626 0.037646 0.038 Uiso 1 1 calc R U . . .
C28 C 0.37354(15) 0.3903(2) 0.08012(12) 0.0234(5) Uani 1 1 d . . . . .
H28 H 0.406730 0.323701 0.084308 0.028 Uiso 1 1 calc R U . . .
C29 C 0.14811(14) 0.1489(2) 0.19749(12) 0.0196(5) Uani 1 1 d . . . . .
C30 C 0.14266(15) 0.0668(3) 0.24616(13) 0.0247(5) Uani 1 1 d . . . . .
H30 H 0.185954 0.026570 0.266934 0.030 Uiso 1 1 calc R U . . .
C31 C 0.07371(16) 0.0439(3) 0.26426(13) 0.0286(6) Uani 1 1 d . . . . .
H31 H 0.070273 -0.011247 0.297709 0.034 Uiso 1 1 calc R U . . .
C32 C 0.01015(16) 0.1013(3) 0.23372(14) 0.0286(6) Uani 1 1 d . . . . .
H32 H -0.036693 0.085728 0.246348 0.034 Uiso 1 1 calc R U . . .
C33 C 0.01517(16) 0.1816(3) 0.18449(14) 0.0295(6) Uani 1 1 d . . . . .
H33 H -0.028414 0.220783 0.163468 0.035 Uiso 1 1 calc R U . . .
C34 C 0.08356(15) 0.2050(2) 0.16590(13) 0.0250(5) Uani 1 1 d . . . . .
H34 H 0.086518 0.258861 0.131784 0.030 Uiso 1 1 calc R U . . .
C35 C 0.45128(17) 0.1364(3) 0.25186(15) 0.0392(8) Uani 1 1 d . . . . .
H35 H 0.494615 0.165060 0.237071 0.047 Uiso 1 1 calc R U . . .
C36 C 0.43295(17) 0.0146(3) 0.25993(15) 0.0383(8) Uani 1 1 d . . . . .
H36 H 0.461140 -0.053204 0.250615 0.046 Uiso 1 1 calc R U . . .
C37 C 0.36522(16) 0.0113(3) 0.28433(13) 0.0274(6) Uani 1 1 d . . . . .
H37 H 0.339876 -0.059022 0.294586 0.033 Uiso 1 1 calc R U . . .
C38 C 0.34212(16) 0.1309(3) 0.29066(12) 0.0270(6) Uani 1 1 d . . . . .
H38 H 0.298618 0.155426 0.306568 0.032 Uiso 1 1 calc R U . . .
C39 C 0.39431(18) 0.2080(3) 0.26949(14) 0.0343(7) Uani 1 1 d . . . . .
H39 H 0.391526 0.293331 0.267459 0.041 Uiso 1 1 calc R U . . .
C40 C 0.3439(3) -0.1281(3) 0.14386(18) 0.0489(9) Uani 1 1 d . . . . .
H40 H 0.375356 -0.180431 0.171515 0.059 Uiso 1 1 calc R U . . .
C41 C 0.2690(3) -0.1035(4) 0.1469(2) 0.0660(14) Uani 1 1 d . . . . .
H41 H 0.241102 -0.133366 0.177624 0.079 Uiso 1 1 calc R U . . .
C42 C 0.2426(2) -0.0248(4) 0.0951(2) 0.0594(13) Uani 1 1 d . . . . .
H42 H 0.193112 0.004509 0.083976 0.071 Uiso 1 1 calc R U . . .
C43 C 0.30255(19) 0.0016(3) 0.06337(15) 0.0386(7) Uani 1 1 d . . . . .
H43 H 0.301344 0.053870 0.027938 0.046 Uiso 1 1 calc R U . . .
C44 C 0.36463(18) -0.0633(3) 0.09357(15) 0.0353(7) Uani 1 1 d . . . . .
H44 H 0.412753 -0.063062 0.081675 0.042 Uiso 1 1 calc R U . . .
N1 N 0.62340(12) 0.05729(19) 0.16392(10) 0.0194(4) Uani 1 1 d . . . . .
N2 N 0.63355(11) 0.04960(19) 0.22627(10) 0.0198(4) Uani 1 1 d . . . . .
N3 N 0.67154(12) 0.1454(2) 0.24799(10) 0.0205(4) Uani 1 1 d . . . . .
N4 N 0.28983(12) 0.27408(19) 0.13277(10) 0.0185(4) Uani 1 1 d . . . . .
N5 N 0.22375(12) 0.27092(19) 0.14949(10) 0.0193(4) Uani 1 1 d . . . . .
N6 N 0.21886(12) 0.17101(19) 0.18089(10) 0.0210(4) Uani 1 1 d . . . . .
Zr1 Zr 0.68225(2) 0.24108(2) 0.15251(2) 0.01945(7) Uani 1 1 d . . . . .
Zr2 Zr 0.33535(2) 0.08865(2) 0.17340(2) 0.02104(7) Uani 1 1 d . . . . .
C45 C 0.9603(2) 0.4268(4) -0.04510(18) 0.0625(13) Uani 1 1 d D . . . .
H45 H 0.932605 0.376471 -0.076456 0.075 Uiso 1 1 calc R U . . .
C46 C 0.9715(3) 0.3919(4) 0.01776(19) 0.0603(11) Uani 1 1 d D . . . .
H46 H 0.952064 0.317581 0.029882 0.072 Uiso 1 1 calc R U . . .
C47 C 1.0112(2) 0.4660(4) 0.06280(18) 0.0626(13) Uani 1 1 d D . . . .
H47 H 1.018944 0.443009 0.106314 0.075 Uiso 1 1 calc R U . . .
C48 C 0.9803(13) -0.116(2) 1.0985(9) 0.121(10) Uani 0.5 1 d D . P A -1
H48A H 0.940183 -0.149370 1.118655 0.181 Uiso 0.5 1 calc R U P A -1
H48B H 1.013230 -0.180400 1.088862 0.181 Uiso 0.5 1 calc R U P A -1
H48C H 1.008931 -0.057599 1.127380 0.181 Uiso 0.5 1 calc R U P A -1
C49 C 0.9465(7) -0.0513(10) 1.0364(5) 0.079(3) Uani 0.5 1 d D . P A -1
H49A H 0.912699 0.013690 1.045897 0.095 Uiso 0.5 1 calc R U P A -1
H49B H 0.917006 -0.109361 1.007301 0.095 Uiso 0.5 1 calc R U P A -1
C50 C 1.0091(10) 0.002(4) 1.0042(11) 0.060(3) Uani 0.5 1 d D . P A -1
H50A H 1.036945 0.062805 1.032866 0.072 Uiso 0.5 1 calc R U P A -1
H50B H 1.044252 -0.062363 0.997183 0.072 Uiso 0.5 1 calc R U P A -1
C51 C 0.9788(5) 0.0625(8) 0.9401(4) 0.055(2) Uani 0.5 1 d D . P A -1
H51A H 0.949623 0.002739 0.911845 0.066 Uiso 0.5 1 calc R U P A -1
H51B H 0.944843 0.128891 0.947242 0.066 Uiso 0.5 1 calc R U P A -1
C52 C 1.0411(8) 0.113(2) 0.9070(9) 0.068(5) Uani 0.5 1 d D . P A -1
H52A H 1.019254 0.149780 0.866533 0.101 Uiso 0.5 1 calc R U P A -1
H52B H 1.069553 0.173038 0.934321 0.101 Uiso 0.5 1 calc R U P A -1
H52C H 1.074333 0.046886 0.898924 0.101 Uiso 0.5 1 calc R U P A -1
H1 H 0.641(2) 0.205(4) 0.0732(18) 0.051(11) Uiso 1 1 d . . . B -1
H2A H 0.4087(19) 0.149(3) 0.1335(17) 0.042(10) Uiso 1 1 d . . . C -1

loop_
_atom_site_aniso_label
_atom_site_aniso_U_11
_atom_site_aniso_U_22
_atom_site_aniso_U_33
_atom_site_aniso_U_23
_atom_site_aniso_U_13
_atom_site_aniso_U_12
C1 0.0153(11) 0.0193(12) 0.0218(12) -0.0013(9) 0.0019(9) 0.0040(9)
C2 0.0218(12) 0.0228(13) 0.0235(12) 0.0024(10) 0.0039(10) 0.0024(10)
C3 0.0276(14) 0.0318(15) 0.0208(12) -0.0027(11) 0.0014(10) 0.0004(12)
C4 0.0306(15) 0.0270(14) 0.0287(14) -0.0062(11) 0.0026(11) -0.0053(12)
C5 0.0293(14) 0.0235(14) 0.0298(14) 0.0011(11) 0.0048(11) -0.0063(11)
C6 0.0217(13) 0.0235(13) 0.0216(12) 0.0010(10) 0.0037(10) 0.0000(10)
C7 0.0193(12) 0.0181(12) 0.0215(12) 0.0015(9) -0.0010(9) 0.0022(9)
C8 0.0265(13) 0.0224(13) 0.0221(12) 0.0003(10) 0.0007(10) -0.0039(10)
C9 0.0370(16) 0.0279(14) 0.0220(13) 0.0029(11) 0.0033(11) -0.0037(12)
C10 0.0385(16) 0.0311(15) 0.0209(13) -0.0001(11) -0.0042(11) 0.0001(13)
C11 0.0270(14) 0.0307(15) 0.0311(14) -0.0041(12) -0.0039(11) -0.0036(12)
C12 0.0241(13) 0.0249(14) 0.0275(13) -0.0009(11) 0.0011(10) -0.0039(11)
C13 0.0183(13) 0.0331(16) 0.0410(16) 0.0095(13) 0.0045(11) 0.0051(11)
C14 0.0191(12) 0.0272(14) 0.0311(14) 0.0006(11) 0.0007(10) -0.0005(11)
C15 0.0242(13) 0.0285(14) 0.0279(13) 0.0001(11) 0.0102(10) -0.0025(11)
C16 0.0395(17) 0.0361(17) 0.0350(16) -0.0138(13) 0.0186(13) -0.0076(14)
C17 0.0303(15) 0.0194(14) 0.065(2) -0.0007(13) 0.0249(15) 0.0028(12)
C18 0.0324(16) 0.0256(15) 0.0445(17) -0.0117(13) 0.0034(13) 0.0008(12)
C19 0.0361(16) 0.0281(15) 0.0341(15) -0.0025(12) 0.0093(12) 0.0108(12)
C20 0.0203(13) 0.0280(15) 0.0425(16) 0.0115(12) 0.0088(11) 0.0064(11)
C21 0.0321(15) 0.0313(16) 0.0333(15) 0.0091(12) 0.0001(12) 0.0083(12)
C22 0.0352(16) 0.0187(14) 0.0538(19) 0.0106(13) 0.0135(14) 0.0062(12)
C23 0.0242(12) 0.0172(11) 0.0133(10) -0.0017(8) 0.0004(9) -0.0032(9)
C24 0.0261(13) 0.0210(13) 0.0219(12) 0.0013(10) 0.0080(10) 0.0029(10)
C25 0.0373(15) 0.0195(13) 0.0279(13) 0.0044(10) 0.0090(11) 0.0055(11)
C26 0.0353(16) 0.0237(14) 0.0376(16) 0.0093(12) 0.0087(12) -0.0026(12)
C27 0.0247(14) 0.0325(16) 0.0384(16) 0.0104(12) 0.0074(12) -0.0018(12)
C28 0.0199(12) 0.0226(13) 0.0272(13) 0.0030(10) 0.0023(10) 0.0015(10)
C29 0.0208(12) 0.0176(12) 0.0207(11) -0.0025(9) 0.0042(9) -0.0018(9)
C30 0.0241(13) 0.0257(14) 0.0242(12) 0.0041(10) 0.0037(10) -0.0008(11)
C31 0.0311(15) 0.0300(15) 0.0257(13) 0.0045(11) 0.0073(11) -0.0062(12)
C32 0.0233(13) 0.0300(15) 0.0344(15) 0.0002(12) 0.0102(11) -0.0055(11)
C33 0.0221(13) 0.0269(14) 0.0392(16) 0.0042(12) 0.0041(11) -0.0001(11)
C34 0.0246(13) 0.0211(13) 0.0294(13) 0.0055(10) 0.0052(10) 0.0007(10)
C35 0.0237(15) 0.057(2) 0.0360(16) 0.0186(15) 0.0023(12) -0.0051(14)
C36 0.0304(16) 0.0472(19) 0.0389(17) 0.0220(14) 0.0103(13) 0.0177(14)
C37 0.0317(15) 0.0273(14) 0.0240(13) 0.0106(11) 0.0074(11) 0.0027(11)
C38 0.0291(14) 0.0302(15) 0.0206(12) 0.0004(10) 0.0010(10) 0.0003(12)
C39 0.0372(17) 0.0320(16) 0.0301(15) 0.0049(12) -0.0050(12) -0.0099(13)
C40 0.085(3) 0.0182(15) 0.049(2) -0.0016(14) 0.0285(19) 0.0076(17)
C41 0.097(3) 0.035(2) 0.081(3) -0.031(2) 0.058(3) -0.041(2)
C42 0.0273(17) 0.063(3) 0.087(3) -0.054(2) 0.0077(18) -0.0089(17)
C43 0.0461(19) 0.0362(17) 0.0321(15) -0.0111(13) 0.0028(13) 0.0036(14)
C44 0.0393(17) 0.0340(16) 0.0356(16) -0.0113(13) 0.0154(13) 0.0042(13)
N1 0.0206(10) 0.0189(10) 0.0182(10) 0.0012(8) 0.0021(8) 0.0013(8)
N2 0.0174(10) 0.0200(10) 0.0215(10) 0.0009(8) 0.0010(8) 0.0016(8)
N3 0.0189(10) 0.0203(11) 0.0216(10) 0.0017(8) 0.0014(8) 0.0003(8)
N4 0.0189(10) 0.0172(10) 0.0197(10) 0.0018(8) 0.0038(8) 0.0011(8)
N5 0.0214(10) 0.0170(10) 0.0192(10) 0.0001(8) 0.0026(8) -0.0003(8)
N6 0.0232(11) 0.0186(10) 0.0213(10) 0.0023(8) 0.0042(8) 0.0011(8)
Zr1 0.01928(12) 0.01751(12) 0.02178(12) 0.00282(9) 0.00399(9) 0.00094(9)
Zr2 0.02507(13) 0.01724(12) 0.02232(12) 0.00312(9) 0.00839(9) 0.00416(9)
C45 0.066(3) 0.057(3) 0.054(2) -0.020(2) -0.023(2) 0.028(2)
C46 0.070(3) 0.048(2) 0.062(3) -0.0019(19) 0.007(2) 0.023(2)
C47 0.086(3) 0.060(3) 0.0365(19) -0.0027(18) -0.0056(19) 0.042(2)
C48 0.22(3) 0.057(10) 0.070(11) -0.003(8) -0.028(14) -0.006(15)
C49 0.098(9) 0.068(7) 0.068(6) -0.010(5) 0.005(6) -0.018(6)
C50 0.054(9) 0.043(4) 0.076(7) -0.022(6) -0.009(7) -0.006(8)
C51 0.057(5) 0.039(4) 0.073(6) -0.010(4) 0.019(4) -0.006(4)
C52 0.050(5) 0.062(9) 0.093(13) -0.016(8) 0.019(6) -0.027(5)

loop_
_atom_type_symbol
_atom_type_description
_atom_type_scat_dispersion_real
_atom_type_scat_dispersion_imag
_atom_type_scat_source
C C 0.0033 0.0016 'International Tables Vol C Tables 4.2.6.8 and 6.1.1.4'
H H 0.0000 0.0000 'International Tables Vol C Tables 4.2.6.8 and 6.1.1.4'
N N 0.0061 0.0033 'International Tables Vol C Tables 4.2.6.8 and 6.1.1.4'
Zr Zr -2.9673 0.5597 'International Tables Vol C Tables 4.2.6.8 and 6.1.1.4'

loop_
_geom_angle_atom_site_label_1
_geom_angle_atom_site_label_2
_geom_angle_atom_site_label_3
_geom_angle
_geom_angle_site_symmetry_1
_geom_angle_site_symmetry_3
_geom_angle_publ_flag
C2 C1 C6 118.9(2) . . ?
C2 C1 N1 117.3(2) . . ?
C6 C1 N1 123.8(2) . . ?
C3 C2 C1 120.7(3) . . ?
C3 C2 H2B 119.7 . . ?
C1 C2 H2B 119.7 . . ?
C4 C3 C2 120.1(2) . . ?
C4 C3 H3 119.9 . . ?
C2 C3 H3 119.9 . . ?
C3 C4 C5 119.7(3) . . ?
C3 C4 H4 120.1 . . ?
C5 C4 H4 120.1 . . ?
C6 C5 C4 120.8(3) . . ?
C6 C5 H5 119.6 . . ?
C4 C5 H5 119.6 . . ?
C5 C6 C1 119.8(2) . . ?
C5 C6 H6 120.1 . . ?
C1 C6 H6 120.1 . . ?
C8 C7 C12 119.4(2) . . ?
C8 C7 N3 123.8(2) . . ?
C12 C7 N3 116.7(2) . . ?
C9 C8 C7 119.6(2) . . ?
C9 C8 H8 120.2 . . ?
C7 C8 H8 120.2 . . ?
C10 C9 C8 120.8(3) . . ?
C10 C9 H9 119.6 . . ?
C8 C9 H9 119.6 . . ?
C11 C10 C9 119.5(3) . . ?
C11 C10 H10 120.3 . . ?
C9 C10 H10 120.3 . . ?
C10 C11 C12 120.7(3) . . ?
C10 C11 H11 119.6 . . ?
C12 C11 H11 119.6 . . ?
C11 C12 C7 119.9(3) . . ?
C11 C12 H12 120.1 . . ?
C7 C12 H12 120.1 . . ?
C14 C13 C17 108.0(3) . . ?
C14 C13 Zr1 73.11(15) . . ?
C17 C13 Zr1 73.63(17) . . ?
C14 C13 H13 126.0 . . ?
C17 C13 H13 126.0 . . ?
Zr1 C13 H13 119.1 . . ?
C13 C14 C15 107.9(3) . . ?
C13 C14 Zr1 74.26(16) . . ?
C15 C14 Zr1 73.23(15) . . ?
C13 C14 H14 126.0 . . ?
C15 C14 H14 126.0 . . ?
Zr1 C14 H14 118.4 . . ?
C16 C15 C14 108.0(3) . . ?
C16 C15 Zr1 74.46(16) . . ?
C14 C15 Zr1 73.72(15) . . ?
C16 C15 H15 126.0 . . ?
C14 C15 H15 126.0 . . ?
Zr1 C15 H15 117.8 . . ?
C15 C16 C17 107.9(3) . . ?
C15 C16 Zr1 72.88(16) . . ?
C17 C16 Zr1 73.62(16) . . ?
C15 C16 H16 126.1 . . ?
C17 C16 H16 126.1 . . ?
Zr1 C16 H16 119.3 . . ?
C13 C17 C16 108.2(3) . . ?
C13 C17 Zr1 73.75(16) . . ?
C16 C17 Zr1 73.69(17) . . ?
C13 C17 H17 125.9 . . ?
C16 C17 H17 125.9 . . ?
Zr1 C17 H17 118.6 . . ?
C19 C18 C22 107.7(3) . . ?
C19 C18 Zr1 75.30(17) . . ?
C22 C18 Zr1 73.56(17) . . ?
C19 C18 H18 126.2 . . ?
C22 C18 H18 126.2 . . ?
Zr1 C18 H18 117.1 . . ?
C20 C19 C18 107.7(3) . . ?
C20 C19 Zr1 73.56(17) . . ?
C18 C19 Zr1 71.82(17) . . ?
C20 C19 H19 126.1 . . ?
C18 C19 H19 126.1 . . ?
Zr1 C19 H19 120.3 . . ?
C19 C20 C21 108.7(3) . . ?
C19 C20 Zr1 74.43(16) . . ?
C21 C20 Zr1 73.19(16) . . ?
C19 C20 H20 125.7 . . ?
C21 C20 H20 125.7 . . ?
Zr1 C20 H20 118.6 . . ?
C22 C21 C20 107.7(3) . . ?
C22 C21 Zr1 73.02(17) . . ?
C20 C21 Zr1 73.89(16) . . ?
C22 C21 H21 126.1 . . ?
C20 C21 H21 126.1 . . ?
Zr1 C21 H21 118.9 . . ?
C21 C22 C18 108.2(3) . . ?
C21 C22 Zr1 74.63(17) . . ?
C18 C22 Zr1 73.22(17) . . ?
C21 C22 H22 125.9 . . ?
C18 C22 H22 125.9 . . ?
Zr1 C22 H22 118.2 . . ?
C28 C23 C24 119.1(2) . . ?
C28 C23 N4 118.3(2) . . ?
C24 C23 N4 122.6(2) . . ?
C25 C24 C23 119.9(2) . . ?
C25 C24 H24 120.1 . . ?
C23 C24 H24 120.1 . . ?
C24 C25 C26 120.8(3) . . ?
C24 C25 H25 119.6 . . ?
C26 C25 H25 119.6 . . ?
C27 C26 C25 119.0(3) . . ?
C27 C26 H26 120.5 . . ?
C25 C26 H26 120.5 . . ?
C26 C27 C28 121.1(3) . . ?
C26 C27 H27 119.5 . . ?
C28 C27 H27 119.5 . . ?
C23 C28 C27 120.2(3) . . ?
C23 C28 H28 119.9 . . ?
C27 C28 H28 119.9 . . ?
C30 C29 C34 119.5(2) . . ?
C30 C29 N6 118.5(2) . . ?
C34 C29 N6 122.0(2) . . ?
C31 C30 C29 120.0(3) . . ?
C31 C30 H30 120.0 . . ?
C29 C30 H30 120.0 . . ?
C32 C31 C30 120.4(3) . . ?
C32 C31 H31 119.8 . . ?
C30 C31 H31 119.8 . . ?
C31 C32 C33 119.8(3) . . ?
C31 C32 H32 120.1 . . ?
C33 C32 H32 120.1 . . ?
C34 C33 C32 120.4(3) . . ?
C34 C33 H33 119.8 . . ?
C32 C33 H33 119.8 . . ?
C33 C34 C29 119.9(2) . . ?
C33 C34 H34 120.0 . . ?
C29 C34 H34 120.0 . . ?
C39 C35 C36 108.1(3) . . ?
C39 C35 Zr2 73.93(17) . . ?
C36 C35 Zr2 71.99(18) . . ?
C39 C35 H35 125.9 . . ?
C36 C35 H35 125.9 . . ?
Zr2 C35 H35 119.9 . . ?
C35 C36 C37 107.9(3) . . ?
C35 C36 Zr2 75.30(17) . . ?
C37 C36 Zr2 73.82(16) . . ?
C35 C36 H36 126.0 . . ?
C37 C36 H36 126.0 . . ?
Zr2 C36 H36 116.9 . . ?
C38 C37 C36 107.6(3) . . ?
C38 C37 Zr2 75.10(15) . . ?
C36 C37 Zr2 73.17(16) . . ?
C38 C37 H37 126.2 . . ?
C36 C37 H37 126.2 . . ?
Zr2 C37 H37 117.6 . . ?
C39 C38 C37 108.5(3) . . ?
C39 C38 Zr2 73.88(17) . . ?
C37 C38 Zr2 72.36(15) . . ?
C39 C38 H38 125.8 . . ?
C37 C38 H38 125.8 . . ?
Zr2 C38 H38 119.8 . . ?
C35 C39 C38 107.9(3) . . ?
C35 C39 Zr2 73.78(19) . . ?
C38 C39 Zr2 73.81(16) . . ?
C35 C39 H39 126.1 . . ?
C38 C39 H39 126.1 . . ?
Zr2 C39 H39 118.3 . . ?
C44 C40 C41 108.8(4) . . ?
C44 C40 Zr2 74.44(18) . . ?
C41 C40 Zr2 72.51(19) . . ?
C44 C40 H40 125.6 . . ?
C41 C40 H40 125.6 . . ?
Zr2 C40 H40 119.2 . . ?
C40 C41 C42 106.8(3) . . ?
C40 C41 Zr2 74.7(2) . . ?
C42 C41 Zr2 74.8(2) . . ?
C40 C41 H41 126.6 . . ?
C42 C41 H41 126.6 . . ?
Zr2 C41 H41 116.1 . . ?
C43 C42 C41 108.1(3) . . ?
C43 C42 Zr2 74.02(18) . . ?
C41 C42 Zr2 71.8(2) . . ?
C43 C42 H42 126.0 . . ?
C41 C42 H42 126.0 . . ?
Zr2 C42 H42 120.0 . . ?
C42 C43 C44 107.6(3) . . ?
C42 C43 Zr2 73.56(19) . . ?
C44 C43 Zr2 73.69(17) . . ?
C42 C43 H43 126.2 . . ?
C44 C43 H43 126.2 . . ?
Zr2 C43 H43 118.5 . . ?
C40 C44 C43 108.7(3) . . ?
C40 C44 Zr2 73.30(18) . . ?
C43 C44 Zr2 73.89(17) . . ?
C40 C44 H44 125.7 . . ?
C43 C44 H44 125.7 . . ?
Zr2 C44 H44 119.0 . . ?
N2 N1 C1 115.7(2) . . ?
N2 N1 Zr1 99.82(15) . . ?
C1 N1 Zr1 144.12(16) . . ?
N3 N2 N1 106.5(2) . . ?
N2 N3 C7 116.5(2) . . ?
N2 N3 Zr1 100.11(15) . . ?
C7 N3 Zr1 142.92(17) . . ?
N5 N4 C23 114.6(2) . . ?
N5 N4 Zr2 99.29(14) . . ?
C23 N4 Zr2 146.09(17) . . ?
N6 N5 N4 107.7(2) . . ?
N5 N6 C29 114.6(2) . . ?
N5 N6 Zr2 99.18(15) . . ?
C29 N6 Zr2 145.43(17) . . ?
N3 Zr1 N1 53.58(7) . . ?
N3 Zr1 C18 94.63(10) . . ?
N1 Zr1 C18 133.98(9) . . ?
N3 Zr1 C22 125.64(10) . . ?
N1 Zr1 C22 140.64(9) . . ?
C18 Zr1 C22 33.22(11) . . ?
N3 Zr1 C15 132.49(9) . . ?
N1 Zr1 C15 132.20(9) . . ?
C18 Zr1 C15 93.58(10) . . ?
C22 Zr1 C15 80.30(10) . . ?
N3 Zr1 C14 102.40(8) . . ?
N1 Zr1 C14 131.48(8) . . ?
C18 Zr1 C14 82.58(10) . . ?
C22 Zr1 C14 87.84(10) . . ?
C15 Zr1 C14 33.05(9) . . ?
N3 Zr1 C21 119.95(9) . . ?
N1 Zr1 C21 109.19(9) . . ?
C18 Zr1 C21 54.33(11) . . ?
C22 Zr1 C21 32.35(10) . . ?
C15 Zr1 C21 102.54(10) . . ?
C14 Zr1 C21 119.04(10) . . ?
N3 Zr1 C20 87.11(8) . . ?
N1 Zr1 C20 88.46(9) . . ?
C18 Zr1 C20 53.97(10) . . ?
C22 Zr1 C20 54.05(10) . . ?
C15 Zr1 C20 133.48(9) . . ?
C14 Zr1 C20 136.30(10) . . ?
C21 Zr1 C20 32.93(10) . . ?
N3 Zr1 C17 89.88(9) . . ?
N1 Zr1 C17 81.71(9) . . ?
C18 Zr1 C17 136.34(11) . . ?
C22 Zr1 C17 134.51(10) . . ?
C15 Zr1 C17 54.23(10) . . ?
C14 Zr1 C17 54.15(10) . . ?
C21 Zr1 C17 149.31(11) . . ?
C20 Zr1 C17 169.54(10) . . ?
N3 Zr1 C16 122.50(10) . . ?
N1 Zr1 C16 99.91(9) . . ?
C18 Zr1 C16 126.09(11) . . ?
C22 Zr1 C16 106.88(11) . . ?
C15 Zr1 C16 32.66(10) . . ?
C14 Zr1 C16 54.31(10) . . ?
C21 Zr1 C16 116.86(11) . . ?
C20 Zr1 C16 148.23(11) . . ?
C17 Zr1 C16 32.69(11) . . ?
N3 Zr1 C13 78.47(9) . . ?
N1 Zr1 C13 99.09(9) . . ?
C18 Zr1 C13 106.33(10) . . ?
C22 Zr1 C13 119.89(10) . . ?
C15 Zr1 C13 54.36(10) . . ?
C14 Zr1 C13 32.62(9) . . ?
C21 Zr1 C13 151.65(10) . . ?
C20 Zr1 C13 154.82(11) . . ?
C17 Zr1 C13 32.62(11) . . ?
C16 Zr1 C13 54.16(11) . . ?
N3 Zr1 C19 72.37(9) . . ?
N1 Zr1 C19 101.20(9) . . ?
C18 Zr1 C19 32.88(10) . . ?
C22 Zr1 C19 54.40(10) . . ?
C15 Zr1 C19 126.45(10) . . ?
C14 Zr1 C19 110.57(10) . . ?
C21 Zr1 C19 54.02(10) . . ?
C20 Zr1 C19 32.02(10) . . ?
C17 Zr1 C19 154.24(11) . . ?
C16 Zr1 C19 158.85(11) . . ?
C13 Zr1 C19 122.88(10) . . ?
N3 Zr1 H1 130.0(13) . . ?
N1 Zr1 H1 76.8(13) . . ?
C18 Zr1 H1 119.7(13) . . ?
C22 Zr1 H1 87.9(13) . . ?
C15 Zr1 H1 83.7(12) . . ?
C14 Zr1 H1 116.2(12) . . ?
C21 Zr1 H1 67.6(13) . . ?
C20 Zr1 H1 86.0(12) . . ?
C17 Zr1 H1 88.3(12) . . ?
C16 Zr1 H1 66.6(12) . . ?
C13 Zr1 H1 119.1(12) . . ?
C19 Zr1 H1 117.4(12) . . ?
N4 Zr2 N6 53.77(7) . . ?
N4 Zr2 C41 123.16(15) . . ?
N6 Zr2 C41 86.51(13) . . ?
N4 Zr2 C36 137.38(10) . . ?
N6 Zr2 C36 128.72(9) . . ?
C41 Zr2 C36 98.45(17) . . ?
N4 Zr2 C37 131.78(9) . . ?
N6 Zr2 C37 97.49(8) . . ?
C41 Zr2 C37 86.65(14) . . ?
C36 Zr2 C37 33.02(9) . . ?
N4 Zr2 C40 142.14(11) . . ?
N6 Zr2 C40 119.23(12) . . ?
C41 Zr2 C40 32.74(15) . . ?
C36 Zr2 C40 78.57(13) . . ?
C37 Zr2 C40 83.91(11) . . ?
N4 Zr2 C42 92.10(13) . . ?
N6 Zr2 C42 73.94(10) . . ?
C41 Zr2 C42 33.34(16) . . ?
C36 Zr2 C42 130.51(15) . . ?
C37 Zr2 C42 118.50(15) . . ?
C40 Zr2 C42 53.97(15) . . ?
N4 Zr2 C44 116.28(9) . . ?
N6 Zr2 C44 127.09(9) . . ?
C41 Zr2 C44 54.21(12) . . ?
C36 Zr2 C44 94.35(11) . . ?
C37 Zr2 C44 111.91(10) . . ?
C40 Zr2 C44 32.26(11) . . ?
C42 Zr2 C44 53.59(11) . . ?
N4 Zr2 C43 88.69(10) . . ?
N6 Zr2 C43 97.69(9) . . ?
C41 Zr2 C43 54.74(14) . . ?
C36 Zr2 C43 126.68(11) . . ?
C37 Zr2 C43 137.21(11) . . ?
C40 Zr2 C43 53.87(12) . . ?
C42 Zr2 C43 32.42(13) . . ?
C44 Zr2 C43 32.42(11) . . ?
N4 Zr2 C35 105.55(10) . . ?
N6 Zr2 C35 122.76(10) . . ?
C41 Zr2 C35 131.05(16) . . ?
C36 Zr2 C35 32.71(11) . . ?
C37 Zr2 C35 54.14(10) . . ?
C40 Zr2 C35 106.84(14) . . ?
C42 Zr2 C35 160.74(13) . . ?
C44 Zr2 C35 110.08(12) . . ?
C43 Zr2 C35 138.04(11) . . ?
N4 Zr2 C38 99.25(8) . . ?
N6 Zr2 C38 76.03(8) . . ?
C41 Zr2 C38 109.24(12) . . ?
C36 Zr2 C38 54.03(10) . . ?
C37 Zr2 C38 32.55(9) . . ?
C40 Zr2 C38 115.65(11) . . ?
C42 Zr2 C38 132.10(13) . . ?
C44 Zr2 C38 144.34(10) . . ?
C43 Zr2 C38 163.57(11) . . ?
C35 Zr2 C38 53.46(10) . . ?
N4 Zr2 C39 85.19(9) . . ?
N6 Zr2 C39 90.53(9) . . ?
C41 Zr2 C39 139.90(14) . . ?
C36 Zr2 C39 54.11(11) . . ?
C37 Zr2 C39 54.09(10) . . ?
C40 Zr2 C39 132.35(12) . . ?
C42 Zr2 C39 162.30(12) . . ?
C44 Zr2 C39 142.35(11) . . ?
C43 Zr2 C39 164.06(11) . . ?
C35 Zr2 C39 32.29(11) . . ?
C38 Zr2 C39 32.31(9) . . ?
N4 Zr2 H2A 75.2(11) . . ?
N6 Zr2 H2A 129.0(11) . . ?
C41 Zr2 H2A 125.3(11) . . ?
C36 Zr2 H2A 88.8(11) . . ?
C37 Zr2 H2A 120.5(11) . . ?
C40 Zr2 H2A 99.0(12) . . ?
C42 Zr2 H2A 109.7(11) . . ?
C44 Zr2 H2A 71.3(11) . . ?
C43 Zr2 H2A 77.7(11) . . ?
C35 Zr2 H2A 68.7(11) . . ?
C38 Zr2 H2A 118.2(11) . . ?
C39 Zr2 H2A 86.5(11) . . ?
C47 C45 C46 120.5(4) 3_765 . ?
C47 C45 H45 119.8 3_765 . ?
C46 C45 H45 119.8 . . ?
C47 C46 C45 119.2(4) . . ?
C47 C46 H46 120.4 . . ?
C45 C46 H46 120.4 . . ?
C45 C47 C46 120.3(4) 3_765 . ?
C45 C47 H47 119.8 3_765 . ?
C46 C47 H47 119.8 . . ?
C49 C48 H48A 109.5 . . ?
C49 C48 H48B 109.5 . . ?
H48A C48 H48B 109.5 . . ?
C49 C48 H48C 109.5 . . ?
H48A C48 H48C 109.5 . . ?
H48B C48 H48C 109.5 . . ?
C48 C49 C50 110.0(13) . . ?
C48 C49 H49A 109.7 . . ?
C50 C49 H49A 109.7 . . ?
C48 C49 H49B 109.7 . . ?
C50 C49 H49B 109.7 . . ?
H49A C49 H49B 108.2 . . ?
C51 C50 C49 112.3(11) . . ?
C51 C50 H50A 109.1 . . ?
C49 C50 H50A 109.1 . . ?
C51 C50 H50B 109.1 . . ?
C49 C50 H50B 109.1 . . ?
H50A C50 H50B 107.9 . . ?
C52 C51 C50 112.4(11) . . ?
C52 C51 H51A 109.1 . . ?
C50 C51 H51A 109.1 . . ?
C52 C51 H51B 109.1 . . ?
C50 C51 H51B 109.1 . . ?
H51A C51 H51B 107.9 . . ?
C51 C52 H52A 109.5 . . ?
C51 C52 H52B 109.5 . . ?
H52A C52 H52B 109.5 . . ?
C51 C52 H52C 109.5 . . ?
H52A C52 H52C 109.5 . . ?
H52B C52 H52C 109.5 . . ?

loop_
_geom_bond_atom_site_label_1
_geom_bond_atom_site_label_2
_geom_bond_distance
_geom_bond_site_symmetry_2
_geom_bond_publ_flag
C1 C2 1.400(3) . ?
C1 C6 1.409(4) . ?
C1 N1 1.414(3) . ?
C2 C3 1.389(4) . ?
C2 H2B 0.9500 . ?
C3 C4 1.387(4) . ?
C3 H3 0.9500 . ?
C4 C5 1.391(4) . ?
C4 H4 0.9500 . ?
C5 C6 1.387(4) . ?
C5 H5 0.9500 . ?
C6 H6 0.9500 . ?
C7 C8 1.395(4) . ?
C7 C12 1.403(4) . ?
C7 N3 1.411(3) . ?
C8 C9 1.393(4) . ?
C8 H8 0.9500 . ?
C9 C10 1.387(4) . ?
C9 H9 0.9500 . ?
C10 C11 1.383(4) . ?
C10 H10 0.9500 . ?
C11 C12 1.387(4) . ?
C11 H11 0.9500 . ?
C12 H12 0.9500 . ?
C13 C14 1.407(4) . ?
C13 C17 1.411(5) . ?
C13 Zr1 2.513(3) . ?
C13 H13 0.9500 . ?
C14 C15 1.420(4) . ?
C14 Zr1 2.498(3) . ?
C14 H14 0.9500 . ?
C15 C16 1.407(4) . ?
C15 Zr1 2.492(3) . ?
C15 H15 0.9500 . ?
C16 C17 1.414(5) . ?
C16 Zr1 2.512(3) . ?
C16 H16 0.9500 . ?
C17 Zr1 2.511(3) . ?
C17 H17 0.9500 . ?
C18 C19 1.415(5) . ?
C18 C22 1.418(5) . ?
C18 Zr1 2.477(3) . ?
C18 H18 0.9500 . ?
C19 C20 1.388(4) . ?
C19 Zr1 2.522(3) . ?
C19 H19 0.9500 . ?
C20 C21 1.421(4) . ?
C20 Zr1 2.511(3) . ?
C20 H20 0.9500 . ?
C21 C22 1.388(5) . ?
C21 Zr1 2.502(3) . ?
C21 H21 0.9500 . ?
C22 Zr1 2.482(3) . ?
C22 H22 0.9500 . ?
C23 C28 1.390(4) . ?
C23 C24 1.407(4) . ?
C23 N4 1.415(3) . ?
C24 C25 1.389(4) . ?
C24 H24 0.9500 . ?
C25 C26 1.395(4) . ?
C25 H25 0.9500 . ?
C26 C27 1.380(4) . ?
C26 H26 0.9500 . ?
C27 C28 1.392(4) . ?
C27 H27 0.9500 . ?
C28 H28 0.9500 . ?
C29 C30 1.397(4) . ?
C29 C34 1.401(4) . ?
C29 N6 1.410(3) . ?
C30 C31 1.394(4) . ?
C30 H30 0.9500 . ?
C31 C32 1.386(4) . ?
C31 H31 0.9500 . ?
C32 C33 1.392(4) . ?
C32 H32 0.9500 . ?
C33 C34 1.390(4) . ?
C33 H33 0.9500 . ?
C34 H34 0.9500 . ?
C35 C39 1.405(5) . ?
C35 C36 1.411(5) . ?
C35 Zr2 2.525(3) . ?
C35 H35 0.9500 . ?
C36 C37 1.413(4) . ?
C36 Zr2 2.483(3) . ?
C36 H36 0.9500 . ?
C37 C38 1.406(4) . ?
C37 Zr2 2.491(3) . ?
C37 H37 0.9500 . ?
C38 C39 1.406(4) . ?
C38 Zr2 2.526(3) . ?
C38 H38 0.9500 . ?
C39 Zr2 2.527(3) . ?
C39 H39 0.9500 . ?
C40 C44 1.393(5) . ?
C40 C41 1.401(6) . ?
C40 Zr2 2.500(3) . ?
C40 H40 0.9500 . ?
C41 C42 1.430(7) . ?
C41 Zr2 2.471(3) . ?
C41 H41 0.9500 . ?
C42 C43 1.404(5) . ?
C42 Zr2 2.511(3) . ?
C42 H42 0.9500 . ?
C43 C44 1.404(5) . ?
C43 Zr2 2.517(3) . ?
C43 H43 0.9500 . ?
C44 Zr2 2.514(3) . ?
C44 H44 0.9500 . ?
N1 N2 1.314(3) . ?
N1 Zr1 2.336(2) . ?
N2 N3 1.312(3) . ?
N3 Zr1 2.332(2) . ?
N4 N5 1.308(3) . ?
N4 Zr2 2.333(2) . ?
N5 N6 1.306(3) . ?
N6 Zr2 2.337(2) . ?
Zr1 H1 1.78(4) . ?
Zr2 H2A 1.82(4) . ?
C45 C47 1.376(5) 3_765 ?
C45 C46 1.378(5) . ?
C45 H45 0.9500 . ?
C46 C47 1.377(5) . ?
C46 H46 0.9500 . ?
C47 H47 0.9500 . ?
C48 C49 1.540(10) . ?
C48 H48A 0.9800 . ?
C48 H48B 0.9800 . ?
C48 H48C 0.9800 . ?
C49 C50 1.542(10) . ?
C49 H49A 0.9900 . ?
C49 H49B 0.9900 . ?
C50 C51 1.540(10) . ?
C50 H50A 0.9900 . ?
C50 H50B 0.9900 . ?
C51 C52 1.533(9) . ?
C51 H51A 0.9900 . ?
C51 H51B 0.9900 . ?
C52 H52A 0.9800 . ?
C52 H52B 0.9800 . ?
C52 H52C 0.9800 . ?

loop_
_geom_torsion_atom_site_label_1
_geom_torsion_atom_site_label_2
_geom_torsion_atom_site_label_3
_geom_torsion_atom_site_label_4
_geom_torsion
_geom_torsion_site_symmetry_1
_geom_torsion_site_symmetry_2
_geom_torsion_site_symmetry_3
_geom_torsion_site_symmetry_4
_geom_torsion_publ_flag
C6 C1 C2 C3 -1.3(4) . . . . ?
N1 C1 C2 C3 176.4(2) . . . . ?
C1 C2 C3 C4 -0.1(4) . . . . ?
C2 C3 C4 C5 1.3(4) . . . . ?
C3 C4 C5 C6 -1.2(4) . . . . ?
C4 C5 C6 C1 -0.2(4) . . . . ?
C2 C1 C6 C5 1.5(4) . . . . ?
N1 C1 C6 C5 -176.0(2) . . . . ?
C12 C7 C8 C9 -2.4(4) . . . . ?
N3 C7 C8 C9 179.1(3) . . . . ?
C7 C8 C9 C10 1.0(4) . . . . ?
C8 C9 C10 C11 0.3(5) . . . . ?
C9 C10 C11 C12 -0.2(5) . . . . ?
C10 C11 C12 C7 -1.2(4) . . . . ?
C8 C7 C12 C11 2.5(4) . . . . ?
N3 C7 C12 C11 -178.9(2) . . . . ?
C17 C13 C14 C15 -0.1(3) . . . . ?
Zr1 C13 C14 C15 -66.03(19) . . . . ?
C17 C13 C14 Zr1 65.9(2) . . . . ?
C13 C14 C15 C16 -0.4(3) . . . . ?
Zr1 C14 C15 C16 -67.1(2) . . . . ?
C13 C14 C15 Zr1 66.72(19) . . . . ?
C14 C15 C16 C17 0.8(3) . . . . ?
Zr1 C15 C16 C17 -65.8(2) . . . . ?
C14 C15 C16 Zr1 66.65(19) . . . . ?
C14 C13 C17 C16 0.6(3) . . . . ?
Zr1 C13 C17 C16 66.2(2) . . . . ?
C14 C13 C17 Zr1 -65.56(19) . . . . ?
C15 C16 C17 C13 -0.9(3) . . . . ?
Zr1 C16 C17 C13 -66.2(2) . . . . ?
C15 C16 C17 Zr1 65.3(2) . . . . ?
C22 C18 C19 C20 1.7(3) . . . . ?
Zr1 C18 C19 C20 -65.3(2) . . . . ?
C22 C18 C19 Zr1 67.0(2) . . . . ?
C18 C19 C20 C21 -1.6(3) . . . . ?
Zr1 C19 C20 C21 -65.7(2) . . . . ?
C18 C19 C20 Zr1 64.2(2) . . . . ?
C19 C20 C21 C22 0.8(3) . . . . ?
Zr1 C20 C21 C22 -65.7(2) . . . . ?
C19 C20 C21 Zr1 66.5(2) . . . . ?
C20 C21 C22 C18 0.2(3) . . . . ?
Zr1 C21 C22 C18 -66.1(2) . . . . ?
C20 C21 C22 Zr1 66.3(2) . . . . ?
C19 C18 C22 C21 -1.2(3) . . . . ?
Zr1 C18 C22 C21 67.0(2) . . . . ?
C19 C18 C22 Zr1 -68.2(2) . . . . ?
C28 C23 C24 C25 -2.0(4) . . . . ?
N4 C23 C24 C25 177.3(2) . . . . ?
C23 C24 C25 C26 0.4(4) . . . . ?
C24 C25 C26 C27 1.1(5) . . . . ?
C25 C26 C27 C28 -1.0(5) . . . . ?
C24 C23 C28 C27 2.1(4) . . . . ?
N4 C23 C28 C27 -177.2(2) . . . . ?
C26 C27 C28 C23 -0.6(4) . . . . ?
C34 C29 C30 C31 -2.0(4) . . . . ?
N6 C29 C30 C31 179.3(2) . . . . ?
C29 C30 C31 C32 0.7(4) . . . . ?
C30 C31 C32 C33 0.3(4) . . . . ?
C31 C32 C33 C34 -0.2(5) . . . . ?
C32 C33 C34 C29 -1.1(4) . . . . ?
C30 C29 C34 C33 2.1(4) . . . . ?
N6 C29 C34 C33 -179.1(3) . . . . ?
C39 C35 C36 C37 -1.6(4) . . . . ?
Zr2 C35 C36 C37 -67.2(2) . . . . ?
C39 C35 C36 Zr2 65.6(2) . . . . ?
C35 C36 C37 C38 0.4(3) . . . . ?
Zr2 C36 C37 C38 -67.8(2) . . . . ?
C35 C36 C37 Zr2 68.2(2) . . . . ?
C36 C37 C38 C39 0.9(3) . . . . ?
Zr2 C37 C38 C39 -65.6(2) . . . . ?
C36 C37 C38 Zr2 66.5(2) . . . . ?
C36 C35 C39 C38 2.1(3) . . . . ?
Zr2 C35 C39 C38 66.5(2) . . . . ?
C36 C35 C39 Zr2 -64.4(2) . . . . ?
C37 C38 C39 C35 -1.9(3) . . . . ?
Zr2 C38 C39 C35 -66.5(2) . . . . ?
C37 C38 C39 Zr2 64.59(19) . . . . ?
C44 C40 C41 C42 2.4(4) . . . . ?
Zr2 C40 C41 C42 68.6(2) . . . . ?
C44 C40 C41 Zr2 -66.2(3) . . . . ?
C40 C41 C42 C43 -2.8(4) . . . . ?
Zr2 C41 C42 C43 65.7(2) . . . . ?
C40 C41 C42 Zr2 -68.5(2) . . . . ?
C41 C42 C43 C44 2.2(4) . . . . ?
Zr2 C42 C43 C44 66.4(2) . . . . ?
C41 C42 C43 Zr2 -64.2(2) . . . . ?
C41 C40 C44 C43 -1.1(4) . . . . ?
Zr2 C40 C44 C43 -66.0(2) . . . . ?
C41 C40 C44 Zr2 64.9(2) . . . . ?
C42 C43 C44 C40 -0.7(4) . . . . ?
Zr2 C43 C44 C40 65.6(2) . . . . ?
C42 C43 C44 Zr2 -66.3(2) . . . . ?
C2 C1 N1 N2 -178.5(2) . . . . ?
C6 C1 N1 N2 -0.9(3) . . . . ?
C2 C1 N1 Zr1 -7.0(4) . . . . ?
C6 C1 N1 Zr1 170.5(2) . . . . ?
C1 N1 N2 N3 173.7(2) . . . . ?
Zr1 N1 N2 N3 -1.21(19) . . . . ?
N1 N2 N3 C7 175.2(2) . . . . ?
N1 N2 N3 Zr1 1.21(19) . . . . ?
C8 C7 N3 N2 -17.9(4) . . . . ?
C12 C7 N3 N2 163.6(2) . . . . ?
C8 C7 N3 Zr1 152.3(2) . . . . ?
C12 C7 N3 Zr1 -26.2(4) . . . . ?
C28 C23 N4 N5 -177.2(2) . . . . ?
C24 C23 N4 N5 3.5(3) . . . . ?
C28 C23 N4 Zr2 6.9(4) . . . . ?
C24 C23 N4 Zr2 -172.4(2) . . . . ?
C23 N4 N5 N6 -175.70(19) . . . . ?
Zr2 N4 N5 N6 2.0(2) . . . . ?
N4 N5 N6 C29 -174.6(2) . . . . ?
N4 N5 N6 Zr2 -1.97(19) . . . . ?
C30 C29 N6 N5 -161.0(2) . . . . ?
C34 C29 N6 N5 20.3(3) . . . . ?
C30 C29 N6 Zr2 31.8(4) . . . . ?
C34 C29 N6 Zr2 -146.9(2) . . . . ?
C47 C45 C46 C47 0.5(7) 3_765 . . . ?
C45 C46 C47 C45 -0.5(7) . . . 3_765 ?
C48 C49 C50 C51 177(2) . . . . ?
C49 C50 C51 C52 -178(2) . . . . ?
